data_2226101
loop_
_publ_author_name
'Suchetan, P. A.'
'Gowda, B. Thimme'
'Foro, Sabine'
'Fuess, Hartmut'

_publ_section_title
;
 4-Chloro-<i>N</i>-(4-methylbenzoyl)benzenesulfonamide
;
_journal_coeditor_code DS2033
_journal_issue 6
_journal_name_full 'Acta Crystallographica Section E'
_journal_page_first o1501
_journal_paper_doi 10.1107/S1600536810019501
_journal_volume 66
_journal_year 2010
_chemical_formula_iupac 'C14 H12 Cl N O3 S'
_chemical_formula_moiety 'C14 H12 Cl N O3 S'
_chemical_formula_sum 'C14 H12 Cl N O3 S'
_chemical_formula_weight 309.76
_chemical_name_systematic
;
4-Chloro-<i>N</i>-(4-methylbenzoyl)benzenesulfonamide
;
_space_group_IT_number 61
_symmetry_cell_setting orthorhombic
_symmetry_space_group_name_Hall '-P 2ac 2ab'
_symmetry_space_group_name_H-M 'P b c a'
_atom_sites_solution_hydrogens geom
_atom_sites_solution_primary direct
_atom_sites_solution_secondary difmap
_audit_creation_method SHELXL-97
_cell_angle_alpha 90.00
_cell_angle_beta 90.00
_cell_angle_gamma 90.00
_cell_formula_units_Z 8
_cell_length_a 13.7190(10)
_cell_length_b 9.6781(9)
_cell_length_c 21.102(2)
_cell_measurement_reflns_used 2077
_cell_measurement_temperature 299(2)
_cell_measurement_theta_max 27.81
_cell_measurement_theta_min 2.57
_cell_volume 2801.8(4)
_computing_cell_refinement
;
CrysAlis RED (Oxford Diffraction, 2009)
;
_computing_data_collection
;
CrysAlis CCD (Oxford Diffraction, 2009)
;
_computing_data_reduction
;
CrysAlis RED (Oxford Diffraction, 2009)
;
_computing_molecular_graphics 'PLATON (Spek, 2009)'
_computing_publication_material 'SHELXL97 (Sheldrick, 2008)'
_computing_structure_refinement 'SHELXL97 (Sheldrick, 2008)'
_computing_structure_solution 'SHELXS97 (Sheldrick, 2008)'
_diffrn_ambient_temperature 299(2)
_diffrn_measured_fraction_theta_full 0.994
_diffrn_measured_fraction_theta_max 0.994
_diffrn_measurement_device_type
;
Oxford Diffraction Xcalibur diffractometer
with a Sapphire CCD detector
;
_diffrn_measurement_method
;
Rotation method data acquisition using omega and phi scans
;
_diffrn_radiation_monochromator graphite
_diffrn_radiation_source 'fine-focus sealed tube'
_diffrn_radiation_type MoK\a
_diffrn_radiation_wavelength 0.71073
_diffrn_reflns_av_R_equivalents 0.0176
_diffrn_reflns_av_sigmaI/netI 0.0288
_diffrn_reflns_limit_h_max 17
_diffrn_reflns_limit_h_min -13
_diffrn_reflns_limit_k_max 12
_diffrn_reflns_limit_k_min -7
_diffrn_reflns_limit_l_max 15
_diffrn_reflns_limit_l_min -26
_diffrn_reflns_number 6658
_diffrn_reflns_theta_full 26.36
_diffrn_reflns_theta_max 26.36
_diffrn_reflns_theta_min 2.75
_diffrn_standards_decay_% 0
_diffrn_standards_number 0
_exptl_absorpt_coefficient_mu 0.427
_exptl_absorpt_correction_T_max 0.9426
_exptl_absorpt_correction_T_min 0.8684
_exptl_absorpt_correction_type multi-scan
_exptl_absorpt_process_details
;
(CrysAlis RED; Oxford Diffraction, 2009)
;
_exptl_crystal_colour colourless
_exptl_crystal_density_diffrn 1.469
_exptl_crystal_density_method 'not measured'
_exptl_crystal_description rod
_exptl_crystal_F_000 1280
_exptl_crystal_size_max 0.34
_exptl_crystal_size_mid 0.24
_exptl_crystal_size_min 0.14
_refine_diff_density_max 0.216
_refine_diff_density_min -0.377
_refine_ls_extinction_method none
_refine_ls_goodness_of_fit_ref 1.021
_refine_ls_hydrogen_treatment mixed
_refine_ls_matrix_type full
_refine_ls_number_parameters 185
_refine_ls_number_reflns 2840
_refine_ls_number_restraints 1
_refine_ls_restrained_S_all 1.021
_refine_ls_R_factor_all 0.0783
_refine_ls_R_factor_gt 0.0464
_refine_ls_shift/su_max 0.001
_refine_ls_shift/su_mean 0.000
_refine_ls_structure_factor_coef Fsqd
_refine_ls_weighting_details 'calc w=1/[\s^2^(Fo^2^)+(0.0556P)^2^+1.3127P] where P=(Fo^2^+2Fc^2^)/3'
_refine_ls_weighting_scheme calc
_refine_ls_wR_factor_gt 0.1084
_refine_ls_wR_factor_ref 0.1226
_reflns_number_gt 1902
_reflns_number_total 2840
_reflns_threshold_expression I>2sigma(I)
_cod_data_source_file ds2033.cif
_cod_data_source_block I
_cod_database_code 2226101
_cod_database_fobs_code 2226101

loop_
_symmetry_equiv_pos_as_xyz
'x, y, z'
'-x+1/2, -y, z+1/2'
'x+1/2, -y+1/2, -z'
'-x, y+1/2, -z+1/2'
'-x, -y, -z'
'x-1/2, y, -z-1/2'
'-x-1/2, y-1/2, z'
'x, -y-1/2, z-1/2'

loop_
_atom_site_type_symbol
_atom_site_label
_atom_site_fract_x
_atom_site_fract_y
_atom_site_fract_z
_atom_site_U_iso_or_equiv
_atom_site_adp_type
_atom_site_calc_flag
_atom_site_refinement_flags
_atom_site_occupancy
_atom_site_disorder_assembly
_atom_site_disorder_group
C C1 0.01547(17) 0.2340(2) 0.44377(11) 0.0399(6) Uani d . 1 . .
C C2 -0.0141(2) 0.1166(3) 0.41247(14) 0.0546(7) Uani d . 1 . .
H H2 0.0228 0.0362 0.4151 0.066 Uiso calc R 1 . .
C C3 -0.0983(2) 0.1187(3) 0.37717(15) 0.0594(8) Uani d . 1 . .
H H3 -0.1187 0.0399 0.3557 0.071 Uiso calc R 1 . .
C C4 -0.15186(19) 0.2375(3) 0.37395(13) 0.0498(7) Uani d . 1 . .
C C5 -0.1248(2) 0.3538(3) 0.40560(15) 0.0647(9) Uani d . 1 . .
H H5 -0.1630 0.4331 0.4037 0.078 Uiso calc R 1 . .
C C6 -0.0399(2) 0.3523(3) 0.44044(14) 0.0601(8) Uani d . 1 . .
H H6 -0.0200 0.4315 0.4618 0.072 Uiso calc R 1 . .
C C7 0.23281(17) 0.3764(2) 0.40867(12) 0.0396(6) Uani d . 1 . .
C C8 0.31666(17) 0.3739(2) 0.36415(12) 0.0389(6) Uani d . 1 . .
C C9 0.31635(19) 0.4681(3) 0.31449(13) 0.0477(7) Uani d . 1 . .
H H9 0.2653 0.5307 0.3105 0.057 Uiso calc R 1 . .
C C10 0.3915(2) 0.4689(3) 0.27110(13) 0.0543(7) Uani d . 1 . .
H H10 0.3895 0.5311 0.2375 0.065 Uiso calc R 1 . .
C C11 0.47023(19) 0.3788(3) 0.27635(13) 0.0485(7) Uani d . 1 . .
C C12 0.47077(19) 0.2883(3) 0.32716(14) 0.0505(7) Uani d . 1 . .
H H12 0.5236 0.2291 0.3325 0.061 Uiso calc R 1 . .
C C13 0.39507(17) 0.2836(2) 0.37016(13) 0.0452(6) Uani d . 1 . .
H H13 0.3965 0.2200 0.4032 0.054 Uiso calc R 1 . .
C C14 0.5521(2) 0.3835(4) 0.22922(14) 0.0688(9) Uani d . 1 . .
H H14A 0.6100 0.4170 0.2496 0.083 Uiso calc R 1 . .
H H14B 0.5349 0.4441 0.1950 0.083 Uiso calc R 1 . .
H H14C 0.5636 0.2923 0.2129 0.083 Uiso calc R 1 . .
N N1 0.21363(15) 0.25385(19) 0.43927(10) 0.0426(5) Uani d D 1 . .
H H1N 0.2442(17) 0.1798(17) 0.4294(12) 0.051 Uiso d D 1 . .
O O1 0.11997(14) 0.3386(2) 0.53406(9) 0.0630(6) Uani d . 1 . .
O O2 0.13812(14) 0.0896(2) 0.51002(10) 0.0652(6) Uani d . 1 . .
O O3 0.18237(12) 0.47861(16) 0.41670(9) 0.0508(5) Uani d . 1 . .
Cl Cl1 -0.25653(6) 0.24046(10) 0.32788(4) 0.0778(3) Uani d . 1 . .
S S1 0.12257(5) 0.22796(7) 0.48971(3) 0.0467(2) Uani d . 1 . .

loop_
_atom_site_aniso_label
_atom_site_aniso_U_11
_atom_site_aniso_U_22
_atom_site_aniso_U_33
_atom_site_aniso_U_12
_atom_site_aniso_U_13
_atom_site_aniso_U_23
C1 0.0343(12) 0.0428(13) 0.0427(13) -0.0006(11) 0.0059(11) 0.0013(11)
C2 0.0459(16) 0.0424(15) 0.076(2) 0.0001(12) 0.0084(15) -0.0008(14)
C3 0.0526(17) 0.0527(17) 0.073(2) -0.0120(14) 0.0018(16) -0.0128(15)
C4 0.0354(13) 0.0656(19) 0.0484(15) -0.0080(13) 0.0021(12) -0.0025(14)
C5 0.0543(18) 0.0612(19) 0.079(2) 0.0170(15) -0.0166(17) -0.0161(16)
C6 0.0596(19) 0.0487(16) 0.072(2) 0.0117(14) -0.0163(16) -0.0231(15)
C7 0.0333(12) 0.0321(12) 0.0533(15) -0.0024(10) -0.0082(11) -0.0003(11)
C8 0.0307(12) 0.0315(12) 0.0546(15) -0.0052(10) -0.0063(12) 0.0027(11)
C9 0.0404(14) 0.0418(14) 0.0610(17) 0.0024(11) -0.0080(14) 0.0111(13)
C10 0.0506(16) 0.0581(17) 0.0543(17) -0.0041(14) -0.0065(14) 0.0172(14)
C11 0.0400(14) 0.0534(16) 0.0521(16) -0.0047(12) -0.0018(13) 0.0007(13)
C12 0.0374(13) 0.0434(14) 0.0708(18) 0.0016(11) 0.0027(13) 0.0051(14)
C13 0.0381(14) 0.0341(13) 0.0634(17) -0.0007(11) -0.0008(12) 0.0102(12)
C14 0.0534(17) 0.092(2) 0.061(2) -0.0003(17) 0.0042(16) 0.0058(17)
N1 0.0375(11) 0.0293(10) 0.0609(14) 0.0022(9) 0.0068(10) 0.0059(10)
O1 0.0613(13) 0.0790(14) 0.0488(11) 0.0100(11) -0.0077(10) -0.0115(10)
O2 0.0522(12) 0.0624(12) 0.0811(14) 0.0026(9) 0.0055(11) 0.0353(11)
O3 0.0428(10) 0.0329(9) 0.0768(13) 0.0056(8) 0.0008(10) 0.0044(9)
Cl1 0.0498(4) 0.1078(7) 0.0758(6) -0.0148(4) -0.0150(4) 0.0022(5)
S1 0.0408(4) 0.0505(4) 0.0489(4) 0.0031(3) 0.0019(3) 0.0095(3)

loop_
_atom_type_symbol
_atom_type_description
_atom_type_scat_dispersion_real
_atom_type_scat_dispersion_imag
_atom_type_scat_source
C C 0.0033 0.0016 'International Tables Vol C Tables 4.2.6.8 and 6.1.1.4'
H H 0.0000 0.0000 'International Tables Vol C Tables 4.2.6.8 and 6.1.1.4'
N N 0.0061 0.0033 'International Tables Vol C Tables 4.2.6.8 and 6.1.1.4'
O O 0.0106 0.0060 'International Tables Vol C Tables 4.2.6.8 and 6.1.1.4'
Cl Cl 0.1484 0.1585 'International Tables Vol C Tables 4.2.6.8 and 6.1.1.4'
S S 0.1246 0.1234 'International Tables Vol C Tables 4.2.6.8 and 6.1.1.4'

loop_
_geom_angle_atom_site_label_1
_geom_angle_atom_site_label_2
_geom_angle_atom_site_label_3
_geom_angle_site_symmetry_1
_geom_angle_site_symmetry_3
_geom_angle
_geom_angle_publ_flag
C2 C1 C6 . . 120.0(2) ?
C2 C1 S1 . . 118.9(2) ?
C6 C1 S1 . . 121.1(2) ?
C1 C2 C3 . . 119.7(3) ?
C1 C2 H2 . . 120.1 ?
C3 C2 H2 . . 120.1 ?
C4 C3 C2 . . 119.4(3) ?
C4 C3 H3 . . 120.3 ?
C2 C3 H3 . . 120.3 ?
C5 C4 C3 . . 121.7(3) ?
C5 C4 Cl1 . . 119.2(2) ?
C3 C4 Cl1 . . 119.1(2) ?
C4 C5 C6 . . 119.0(3) ?
C4 C5 H5 . . 120.5 ?
C6 C5 H5 . . 120.5 ?
C1 C6 C5 . . 120.2(3) ?
C1 C6 H6 . . 119.9 ?
C5 C6 H6 . . 119.9 ?
O3 C7 N1 . . 121.7(2) ?
O3 C7 C8 . . 122.7(2) ?
N1 C7 C8 . . 115.5(2) ?
C9 C8 C13 . . 118.9(2) ?
C9 C8 C7 . . 117.7(2) ?
C13 C8 C7 . . 123.5(2) ?
C10 C9 C8 . . 120.2(2) ?
C10 C9 H9 . . 119.9 ?
C8 C9 H9 . . 119.9 ?
C9 C10 C11 . . 121.6(3) ?
C9 C10 H10 . . 119.2 ?
C11 C10 H10 . . 119.2 ?
C12 C11 C10 . . 117.5(3) ?
C12 C11 C14 . . 121.9(3) ?
C10 C11 C14 . . 120.6(3) ?
C13 C12 C11 . . 121.8(2) ?
C13 C12 H12 . . 119.1 ?
C11 C12 H12 . . 119.1 ?
C12 C13 C8 . . 120.1(2) ?
C12 C13 H13 . . 120.0 ?
C8 C13 H13 . . 120.0 ?
C11 C14 H14A . . 109.5 ?
C11 C14 H14B . . 109.5 ?
H14A C14 H14B . . 109.5 ?
C11 C14 H14C . . 109.5 ?
H14A C14 H14C . . 109.5 ?
H14B C14 H14C . . 109.5 ?
C7 N1 S1 . . 125.09(17) ?
C7 N1 H1N . . 121.0(18) ?
S1 N1 H1N . . 113.4(18) ?
O2 S1 O1 . . 120.95(13) ?
O2 S1 N1 . . 102.86(11) ?
O1 S1 N1 . . 109.09(12) ?
O2 S1 C1 . . 108.79(12) ?
O1 S1 C1 . . 108.44(12) ?
N1 S1 C1 . . 105.66(11) ?

loop_
_geom_bond_atom_site_label_1
_geom_bond_atom_site_label_2
_geom_bond_site_symmetry_2
_geom_bond_distance
_geom_bond_publ_flag
C1 C2 . 1.375(3) ?
C1 C6 . 1.376(3) ?
C1 S1 . 1.761(3) ?
C2 C3 . 1.375(4) ?
C2 H2 . 0.9300 ?
C3 C4 . 1.366(4) ?
C3 H3 . 0.9300 ?
C4 C5 . 1.360(4) ?
C4 Cl1 . 1.734(3) ?
C5 C6 . 1.377(4) ?
C5 H5 . 0.9300 ?
C6 H6 . 0.9300 ?
C7 O3 . 1.219(3) ?
C7 N1 . 1.376(3) ?
C7 C8 . 1.485(3) ?
C8 C9 . 1.389(3) ?
C8 C13 . 1.392(3) ?
C9 C10 . 1.379(4) ?
C9 H9 . 0.9300 ?
C10 C11 . 1.393(4) ?
C10 H10 . 0.9300 ?
C11 C12 . 1.384(4) ?
C11 C14 . 1.500(4) ?
C12 C13 . 1.380(4) ?
C12 H12 . 0.9300 ?
C13 H13 . 0.9300 ?
C14 H14A . 0.9600 ?
C14 H14B . 0.9600 ?
C14 H14C . 0.9600 ?
N1 S1 . 1.660(2) ?
N1 H1N . 0.856(10) ?
O1 S1 . 1.423(2) ?
O2 S1 . 1.4224(19) ?

loop_
_geom_hbond_atom_site_label_D
_geom_hbond_atom_site_label_H
_geom_hbond_atom_site_label_A
_geom_hbond_site_symmetry_A
_geom_hbond_distance_DH
_geom_hbond_distance_HA
_geom_hbond_distance_DA
_geom_hbond_angle_DHA
N1 H1N O3 7_655 0.856(10) 2.209(11) 3.059(3) 172(2)

loop_
_geom_torsion_atom_site_label_1
_geom_torsion_atom_site_label_2
_geom_torsion_atom_site_label_3
_geom_torsion_atom_site_label_4
_geom_torsion_site_symmetry_1
_geom_torsion_site_symmetry_2
_geom_torsion_site_symmetry_3
_geom_torsion_site_symmetry_4
_geom_torsion
_geom_torsion_publ_flag
C6 C1 C2 C3 . . . . 0.9(4) ?
S1 C1 C2 C3 . . . . 179.0(2) ?
C1 C2 C3 C4 . . . . -0.3(4) ?
C2 C3 C4 C5 . . . . -1.0(5) ?
C2 C3 C4 Cl1 . . . . 178.5(2) ?
C3 C4 C5 C6 . . . . 1.6(5) ?
Cl1 C4 C5 C6 . . . . -177.9(2) ?
C2 C1 C6 C5 . . . . -0.2(4) ?
S1 C1 C6 C5 . . . . -178.3(2) ?
C4 C5 C6 C1 . . . . -1.0(5) ?
O3 C7 C8 C9 . . . . -24.1(4) ?
N1 C7 C8 C9 . . . . 154.1(2) ?
O3 C7 C8 C13 . . . . 155.3(3) ?
N1 C7 C8 C13 . . . . -26.5(3) ?
C13 C8 C9 C10 . . . . 1.7(4) ?
C7 C8 C9 C10 . . . . -178.9(2) ?
C8 C9 C10 C11 . . . . -1.5(4) ?
C9 C10 C11 C12 . . . . -0.4(4) ?
C9 C10 C11 C14 . . . . -178.8(3) ?
C10 C11 C12 C13 . . . . 2.0(4) ?
C14 C11 C12 C13 . . . . -179.5(3) ?
C11 C12 C13 C8 . . . . -1.8(4) ?
C9 C8 C13 C12 . . . . -0.1(4) ?
C7 C8 C13 C12 . . . . -179.4(2) ?
O3 C7 N1 S1 . . . . 0.0(4) ?
C8 C7 N1 S1 . . . . -178.24(17) ?
C7 N1 S1 O2 . . . . -177.0(2) ?
C7 N1 S1 O1 . . . . -47.4(2) ?
C7 N1 S1 C1 . . . . 69.0(2) ?
C2 C1 S1 O2 . . . . -26.1(2) ?
C6 C1 S1 O2 . . . . 152.0(2) ?
C2 C1 S1 O1 . . . . -159.4(2) ?
C6 C1 S1 O1 . . . . 18.6(3) ?
C2 C1 S1 N1 . . . . 83.7(2) ?
C6 C1 S1 N1 . . . . -98.2(2) ?

loop_
_cod_related_entry_id
_cod_related_entry_database
_cod_related_entry_code
1 ChemSpider 2687892
